data_1574494
loop_
_publ_author_name
'LaPierre, Etienne A.'
'Suvinen, Roope A.'
'Patrick, Brian O.'
'Tuononen, Heikki M.'
'Manners, Ian'

_publ_section_title
;
 Multi-site reduction of hexachlorophosphazene to low-valent PN
 heterocycles and extension to the reduction of poly-chlorophosphazene
;
_journal_issue 22
_journal_name_full 'Chemical Science'
_journal_page_first 9820
_journal_page_last 9832
_journal_paper_doi 10.1039/D4SC07559E
_journal_volume 16
_journal_year 2025
_chemical_formula_moiety 'C20 H31 Cl4 N4 P3 Se'
_chemical_formula_sum 'C20 H31 Cl4 N4 P3 Se'
_chemical_formula_weight 641.16
_space_group_crystal_system monoclinic
_space_group_IT_number 9
_space_group_name_Hall 'C -2yc'
_space_group_name_H-M_alt 'C 1 c 1'
_atom_sites_solution_hydrogens geom
_audit_creation_method SHELXL-2018/3
_audit_update_record
;
2024-09-11 deposited with the CCDC.	2025-04-15 downloaded from the CCDC.
;
_cell_angle_alpha 90
_cell_angle_beta 101.842(3)
_cell_angle_gamma 90
_cell_formula_units_Z 4
_cell_length_a 12.298(3)
_cell_length_b 14.467(4)
_cell_length_c 15.947(4)
_cell_measurement_reflns_used 9980
_cell_measurement_temperature 100(2)
_cell_measurement_theta_max 26.12
_cell_measurement_theta_min 2.38
_cell_volume 2776.8(12)
_computing_cell_refinement 'Bruker SAINT'
_computing_data_collection 'Bruker APEX2'
_computing_data_reduction 'Bruker SAINT'
_computing_molecular_graphics 'Bruker SHELXTL'
_computing_publication_material 'LinXTL v. 5.9.9 (Spasyuk, 2009)'
_computing_structure_refinement 'SHELXL-2014 (Sheldrick 2014)'
_computing_structure_solution 'SHELXS-97 (Sheldrick 2008)'
_diffrn_ambient_temperature 100(2)
_diffrn_measured_fraction_theta_full 1.000
_diffrn_measured_fraction_theta_max 0.998
_diffrn_measurement_device_type 'Bruker APEX-II CCD'
_diffrn_measurement_method '\f and \w scans'
_diffrn_radiation_type 'Mo K\a'
_diffrn_radiation_wavelength 0.71073
_diffrn_reflns_av_R_equivalents 0.0624
_diffrn_reflns_av_unetI/netI 0.0556
_diffrn_reflns_Laue_measured_fraction_full 1.000
_diffrn_reflns_Laue_measured_fraction_max 0.998
_diffrn_reflns_limit_h_max 15
_diffrn_reflns_limit_h_min -15
_diffrn_reflns_limit_k_max 17
_diffrn_reflns_limit_k_min -16
_diffrn_reflns_limit_l_max 19
_diffrn_reflns_limit_l_min -19
_diffrn_reflns_number 23611
_diffrn_reflns_point_group_measured_fraction_full 1.000
_diffrn_reflns_point_group_measured_fraction_max 0.995
_diffrn_reflns_theta_full 25.242
_diffrn_reflns_theta_max 26.144
_diffrn_reflns_theta_min 2.201
_exptl_absorpt_coefficient_mu 1.927
_exptl_absorpt_correction_T_max 0.7453
_exptl_absorpt_correction_T_min 0.6353
_exptl_absorpt_correction_type multi-scan
_exptl_absorpt_process_details 'Sadabs (Sheldrick, 1996)'
_exptl_crystal_colour Yellow
_exptl_crystal_density_diffrn 1.534
_exptl_crystal_density_method 'not measured'
_exptl_crystal_description irregular
_exptl_crystal_F_000 1304
_exptl_crystal_size_max 0.16
_exptl_crystal_size_mid 0.04
_exptl_crystal_size_min 0.04
_refine_diff_density_max 0.841
_refine_diff_density_min -0.293
_refine_diff_density_rms 0.082
_refine_ls_abs_structure_details
;
 Flack x determined using 2166 quotients [(I+)-(I-)]/[(I+)+(I-)]
 (Parsons, Flack and Wagner, Acta Cryst. B69 (2013) 249-259).
;
_refine_ls_abs_structure_Flack -0.004(5)
_refine_ls_extinction_method none
_refine_ls_goodness_of_fit_ref 1.027
_refine_ls_hydrogen_treatment constr
_refine_ls_matrix_type full
_refine_ls_number_parameters 297
_refine_ls_number_reflns 5533
_refine_ls_number_restraints 2
_refine_ls_restrained_S_all 1.027
_refine_ls_R_factor_all 0.0445
_refine_ls_R_factor_gt 0.0356
_refine_ls_shift/su_max 0.000
_refine_ls_shift/su_mean 0.000
_refine_ls_structure_factor_coef Fsqd
_refine_ls_weighting_details 'w=1/[\s^2^(Fo^2^)+(0.0419P)^2^] where P=(Fo^2^+2Fc^2^)/3'
_refine_ls_weighting_scheme calc
_refine_ls_wR_factor_gt 0.0751
_refine_ls_wR_factor_ref 0.0783
_reflns_Friedel_coverage 0.990
_reflns_Friedel_fraction_full 0.999
_reflns_Friedel_fraction_max 0.991
_reflns_number_gt 4962
_reflns_number_total 5533
_reflns_threshold_expression 'I > 2\s(I)'
_cod_data_source_file d4sc07559e2.cif
_cod_data_source_block im041_a
_cod_depositor_comments 'Adding full bibliography for 1574493--1574501.cif.'
_cod_original_cell_volume 2777.0(13)
_cod_original_sg_symbol_H-M 'C c'
_cod_database_code 1574494
_shelx_shelxl_version_number 2018/3
_shelx_space_group_comment
;
The symmetry employed for this shelxl refinement is uniquely defined
by the following loop, which should always be used as a source of
symmetry information in preference to the above space-group names.
They are only intended as comments.
;
_shelx_estimated_absorpt_t_min 0.748
_shelx_estimated_absorpt_t_max 0.927

loop_
_space_group_symop_operation_xyz
'x, y, z'
'x, -y, z+1/2'
'x+1/2, y+1/2, z'
'x+1/2, -y+1/2, z+1/2'

loop_
_atom_site_label
_atom_site_type_symbol
_atom_site_fract_x
_atom_site_fract_y
_atom_site_fract_z
_atom_site_U_iso_or_equiv
_atom_site_adp_type
_atom_site_occupancy
_atom_site_site_symmetry_order
_atom_site_calc_flag
_atom_site_refinement_flags_posn
_atom_site_refinement_flags_adp
_atom_site_refinement_flags_occupancy
_atom_site_disorder_assembly
_atom_site_disorder_group
C1 C 0.4540(4) 0.3762(4) 0.4046(3) 0.0129(11) Uani 1 1 d . . . . .
C2 C 0.3782(4) 0.4249(4) 0.3298(3) 0.0184(12) Uani 1 1 d . . . . .
C3 C 0.4319(5) 0.3969(5) 0.2537(4) 0.0243(13) Uani 1 1 d . . . . .
H3A H 0.390612 0.346659 0.221696 0.029 Uiso 1 1 calc R U . . .
H3B H 0.432001 0.448958 0.215395 0.029 Uiso 1 1 calc R U . . .
C4 C 0.5504(4) 0.3666(4) 0.2914(3) 0.0197(13) Uani 1 1 d . . . . .
C5 C 0.3672(5) 0.5290(4) 0.3397(4) 0.0261(14) Uani 1 1 d . . . . .
H5A H 0.334726 0.541699 0.388327 0.039 Uiso 1 1 calc R U . . .
H5B H 0.320587 0.553843 0.288986 0.039 Uiso 1 1 calc R U . . .
H5C H 0.439356 0.557039 0.348022 0.039 Uiso 1 1 calc R U . . .
C6 C 0.2605(5) 0.3828(5) 0.3162(4) 0.0304(15) Uani 1 1 d . . . . .
H6A H 0.265774 0.316599 0.316970 0.046 Uiso 1 1 calc R U . . .
H6B H 0.217785 0.402658 0.261874 0.046 Uiso 1 1 calc R U . . .
H6C H 0.224886 0.403007 0.361158 0.046 Uiso 1 1 calc R U . . .
C7 C 0.6301(5) 0.4492(5) 0.3015(4) 0.0268(14) Uani 1 1 d . . . . .
H7A H 0.627560 0.477276 0.246618 0.040 Uiso 1 1 calc R U . . .
H7B H 0.704281 0.428443 0.324699 0.040 Uiso 1 1 calc R U . . .
H7C H 0.608263 0.493684 0.339640 0.040 Uiso 1 1 calc R U . . .
C8 C 0.5918(6) 0.2905(5) 0.2410(4) 0.0318(15) Uani 1 1 d . . . . .
H8A H 0.540462 0.239765 0.233896 0.048 Uiso 1 1 calc R U . . .
H8B H 0.663325 0.269804 0.271267 0.048 Uiso 1 1 calc R U . . .
H8C H 0.598077 0.313630 0.185722 0.048 Uiso 1 1 calc R U . . .
C9 C 0.6025(4) 0.2591(4) 0.4258(3) 0.0162(12) Uani 1 1 d . . . . .
C10 C 0.7068(4) 0.2754(4) 0.4790(4) 0.0183(12) Uani 1 1 d . . . . .
C11 C 0.7628(5) 0.1989(4) 0.5189(4) 0.0239(13) Uani 1 1 d . . . . .
H11 H 0.833055 0.206929 0.553138 0.029 Uiso 1 1 calc R U . . .
C12 C 0.7179(5) 0.1117(4) 0.5095(4) 0.0260(14) Uani 1 1 d . . . . .
H12 H 0.756625 0.062260 0.538651 0.031 Uiso 1 1 calc R U . . .
C13 C 0.6158(5) 0.0974(4) 0.4569(4) 0.0241(13) Uani 1 1 d . . . . .
H13 H 0.585907 0.038078 0.450801 0.029 Uiso 1 1 calc R U . . .
C14 C 0.5564(4) 0.1708(4) 0.4128(3) 0.0181(12) Uani 1 1 d . . . . .
C15 C 0.7604(5) 0.3698(5) 0.4971(4) 0.0274(14) Uani 1 1 d . . . . .
H15 H 0.708553 0.416750 0.468049 0.033 Uiso 1 1 calc R U . . .
C16 C 0.8670(5) 0.3741(5) 0.4613(6) 0.045(2) Uani 1 1 d . . . . .
H16A H 0.920466 0.331301 0.491916 0.068 Uiso 1 1 calc R U . . .
H16B H 0.896962 0.435529 0.468001 0.068 Uiso 1 1 calc R U . . .
H16C H 0.850305 0.358032 0.401618 0.068 Uiso 1 1 calc R U . . .
C17 C 0.7851(6) 0.3897(5) 0.5926(4) 0.0388(18) Uani 1 1 d . . . . .
H17A H 0.719491 0.379268 0.615092 0.058 Uiso 1 1 calc R U . . .
H17B H 0.808140 0.452938 0.602290 0.058 Uiso 1 1 calc R U . . .
H17C H 0.843431 0.349631 0.620935 0.058 Uiso 1 1 calc R U . . .
C18 C 0.4437(5) 0.1507(4) 0.3549(4) 0.0226(13) Uani 1 1 d . . . . .
H18 H 0.425256 0.203083 0.315562 0.027 Uiso 1 1 calc R U . . .
C19 C 0.4453(6) 0.0636(5) 0.3004(4) 0.0361(16) Uani 1 1 d . . . . .
H19A H 0.502798 0.069147 0.268018 0.054 Uiso 1 1 calc R U . . .
H19B H 0.374778 0.056700 0.261874 0.054 Uiso 1 1 calc R U . . .
H19C H 0.459480 0.010554 0.337119 0.054 Uiso 1 1 calc R U . . .
C20 C 0.3519(5) 0.1433(5) 0.4072(4) 0.0270(14) Uani 1 1 d . . . . .
H20A H 0.370441 0.095180 0.449201 0.040 Uiso 1 1 calc R U . . .
H20B H 0.282481 0.128945 0.369569 0.040 Uiso 1 1 calc R U . . .
H20C H 0.345537 0.200990 0.435467 0.040 Uiso 1 1 calc R U . . .
Cl1 Cl 0.53639(12) 0.28507(12) 0.75983(9) 0.0306(4) Uani 1 1 d . . . . .
Cl2 Cl 0.48219(12) 0.11646(11) 0.64145(9) 0.0277(3) Uani 1 1 d . . . . .
Cl3 Cl 0.15234(11) 0.40743(11) 0.62780(9) 0.0238(3) Uani 1 1 d . . . . .
Cl4 Cl 0.13455(11) 0.24505(11) 0.50109(10) 0.0298(4) Uani 1 1 d . . . . .
N1 N 0.4998(3) 0.3008(3) 0.5716(3) 0.0170(10) Uani 1 1 d . . . . .
N2 N 0.3233(4) 0.2657(4) 0.6444(3) 0.0250(12) Uani 1 1 d . . . . .
N3 N 0.3065(3) 0.3875(3) 0.5125(3) 0.0166(10) Uani 1 1 d . . . . .
N4 N 0.5367(3) 0.3350(3) 0.3801(3) 0.0141(9) Uani 1 1 d . . . . .
P1 P 0.43998(10) 0.38758(10) 0.51743(8) 0.0134(3) Uani 1 1 d . . . . .
P2 P 0.45014(11) 0.25212(11) 0.64225(9) 0.0166(3) Uani 1 1 d . . . . .
P3 P 0.25015(11) 0.32669(11) 0.57183(9) 0.0163(3) Uani 1 1 d . . . . .
Se1 Se 0.51994(4) 0.51552(4) 0.54425(3) 0.02058(15) Uani 1 1 d . . . . .

loop_
_atom_site_aniso_label
_atom_site_aniso_U_11
_atom_site_aniso_U_22
_atom_site_aniso_U_33
_atom_site_aniso_U_23
_atom_site_aniso_U_13
_atom_site_aniso_U_12
C1 0.015(2) 0.008(3) 0.016(3) -0.002(2) 0.0025(19) -0.006(2)
C2 0.017(3) 0.023(4) 0.014(3) 0.003(2) 0.000(2) -0.001(2)
C3 0.023(3) 0.030(4) 0.019(3) 0.004(3) 0.003(2) -0.002(3)
C4 0.022(3) 0.022(4) 0.017(3) 0.005(2) 0.008(2) 0.002(2)
C5 0.030(3) 0.025(4) 0.023(3) 0.008(3) 0.003(2) 0.008(3)
C6 0.017(3) 0.047(5) 0.024(3) 0.009(3) -0.002(2) -0.005(3)
C7 0.025(3) 0.030(4) 0.028(3) 0.006(3) 0.010(3) -0.002(3)
C8 0.040(4) 0.034(4) 0.026(3) -0.001(3) 0.019(3) 0.004(3)
C9 0.019(3) 0.013(3) 0.019(3) -0.001(2) 0.009(2) 0.002(2)
C10 0.013(2) 0.021(3) 0.024(3) 0.003(2) 0.010(2) 0.008(2)
C11 0.020(3) 0.021(4) 0.032(3) 0.003(3) 0.007(2) 0.006(2)
C12 0.028(3) 0.018(4) 0.036(3) 0.011(3) 0.015(3) 0.014(3)
C13 0.030(3) 0.012(3) 0.035(3) -0.003(3) 0.017(3) 0.000(2)
C14 0.023(3) 0.014(3) 0.021(3) -0.003(2) 0.014(2) 0.000(2)
C15 0.015(3) 0.021(4) 0.042(4) 0.005(3) -0.002(3) 0.002(2)
C16 0.016(3) 0.031(5) 0.086(6) 0.027(4) 0.004(3) 0.002(3)
C17 0.036(4) 0.025(4) 0.044(4) 0.000(3) -0.018(3) 0.000(3)
C18 0.031(3) 0.017(3) 0.021(3) -0.006(2) 0.008(2) -0.005(2)
C19 0.056(4) 0.025(4) 0.029(4) -0.006(3) 0.013(3) -0.011(3)
C20 0.025(3) 0.029(4) 0.028(3) -0.005(3) 0.006(2) -0.006(3)
Cl1 0.0359(8) 0.0362(10) 0.0170(7) -0.0020(7) -0.0011(6) 0.0108(7)
Cl2 0.0329(8) 0.0171(9) 0.0319(8) 0.0069(6) 0.0041(6) 0.0042(6)
Cl3 0.0229(7) 0.0258(9) 0.0261(7) 0.0013(6) 0.0126(6) 0.0051(6)
Cl4 0.0193(7) 0.0331(10) 0.0380(9) -0.0086(7) 0.0079(6) -0.0076(6)
N1 0.011(2) 0.022(3) 0.019(2) 0.003(2) 0.0031(17) -0.0011(18)
N2 0.020(2) 0.028(3) 0.029(3) 0.017(2) 0.012(2) 0.007(2)
N3 0.013(2) 0.018(3) 0.019(2) 0.006(2) 0.0036(17) 0.0024(19)
N4 0.014(2) 0.012(3) 0.016(2) -0.0011(19) 0.0049(17) 0.0000(18)
P1 0.0125(6) 0.0139(8) 0.0142(7) 0.0013(6) 0.0037(5) 0.0007(5)
P2 0.0159(6) 0.0176(9) 0.0164(7) 0.0047(6) 0.0035(5) 0.0036(6)
P3 0.0122(6) 0.0183(9) 0.0197(7) 0.0035(6) 0.0062(5) 0.0013(6)
Se1 0.0239(3) 0.0157(3) 0.0220(3) -0.0031(3) 0.0046(2) -0.0039(3)

loop_
_atom_type_symbol
_atom_type_description
_atom_type_scat_dispersion_real
_atom_type_scat_dispersion_imag
_atom_type_scat_source
C C 0.0033 0.0016 'International Tables Vol C Tables 4.2.6.8 and 6.1.1.4'
H H 0.0000 0.0000 'International Tables Vol C Tables 4.2.6.8 and 6.1.1.4'
Cl Cl 0.1484 0.1585 'International Tables Vol C Tables 4.2.6.8 and 6.1.1.4'
N N 0.0061 0.0033 'International Tables Vol C Tables 4.2.6.8 and 6.1.1.4'
P P 0.1023 0.0942 'International Tables Vol C Tables 4.2.6.8 and 6.1.1.4'
Se Se -0.0929 2.2259 'International Tables Vol C Tables 4.2.6.8 and 6.1.1.4'

loop_
_geom_angle_atom_site_label_1
_geom_angle_atom_site_label_2
_geom_angle_atom_site_label_3
_geom_angle
_geom_angle_site_symmetry_1
_geom_angle_site_symmetry_3
_geom_angle_publ_flag
N4 C1 C2 111.4(4) . . ?
N4 C1 P1 124.5(4) . . ?
C2 C1 P1 123.7(4) . . ?
C5 C2 C1 115.3(5) . . ?
C5 C2 C6 107.7(5) . . ?
C1 C2 C6 109.4(5) . . ?
C5 C2 C3 113.6(5) . . ?
C1 C2 C3 101.6(4) . . ?
C6 C2 C3 108.9(5) . . ?
C4 C3 C2 107.1(4) . . ?
C8 C4 C3 113.6(5) . . ?
C8 C4 N4 112.8(5) . . ?
C3 C4 N4 100.0(4) . . ?
C8 C4 C7 110.2(5) . . ?
C3 C4 C7 110.9(5) . . ?
N4 C4 C7 109.0(4) . . ?
C14 C9 C10 122.4(5) . . ?
C14 C9 N4 116.5(5) . . ?
C10 C9 N4 121.1(5) . . ?
C11 C10 C9 116.7(5) . . ?
C11 C10 C15 118.4(5) . . ?
C9 C10 C15 124.9(5) . . ?
C12 C11 C10 122.2(6) . . ?
C11 C12 C13 120.2(6) . . ?
C12 C13 C14 120.7(6) . . ?
C9 C14 C13 117.9(5) . . ?
C9 C14 C18 123.7(5) . . ?
C13 C14 C18 118.4(5) . . ?
C10 C15 C17 110.5(5) . . ?
C10 C15 C16 109.7(5) . . ?
C17 C15 C16 110.8(5) . . ?
C14 C18 C19 112.5(5) . . ?
C14 C18 C20 111.2(4) . . ?
C19 C18 C20 110.3(5) . . ?
P2 N1 P1 122.5(3) . . ?
P2 N2 P3 118.0(3) . . ?
P3 N3 P1 122.8(3) . . ?
C1 N4 C9 125.2(4) . . ?
C1 N4 C4 112.4(4) . . ?
C9 N4 C4 122.0(4) . . ?
N1 P1 N3 111.7(2) . . ?
N1 P1 C1 109.2(2) . . ?
N3 P1 C1 104.3(2) . . ?
N1 P1 Se1 115.73(17) . . ?
N3 P1 Se1 115.86(19) . . ?
C1 P1 Se1 98.25(17) . . ?
N1 P2 N2 119.7(2) . . ?
N1 P2 Cl2 109.39(19) . . ?
N2 P2 Cl2 108.6(2) . . ?
N1 P2 Cl1 110.92(19) . . ?
N2 P2 Cl1 106.5(2) . . ?
Cl2 P2 Cl1 99.86(9) . . ?
N3 P3 N2 120.3(2) . . ?
N3 P3 Cl4 110.09(19) . . ?
N2 P3 Cl4 108.3(2) . . ?
N3 P3 Cl3 108.83(19) . . ?
N2 P3 Cl3 107.5(2) . . ?
Cl4 P3 Cl3 99.90(8) . . ?

loop_
_geom_bond_atom_site_label_1
_geom_bond_atom_site_label_2
_geom_bond_distance
_geom_bond_site_symmetry_2
_geom_bond_publ_flag
C1 N4 1.306(6) . ?
C1 C2 1.527(7) . ?
C1 P1 1.850(5) . ?
C2 C5 1.523(9) . ?
C2 C6 1.543(7) . ?
C2 C3 1.549(8) . ?
C3 C4 1.522(8) . ?
C4 C8 1.513(8) . ?
C4 N4 1.528(7) . ?
C4 C7 1.533(8) . ?
C9 C14 1.396(8) . ?
C9 C10 1.405(7) . ?
C9 N4 1.466(7) . ?
C10 C11 1.386(8) . ?
C10 C15 1.519(9) . ?
C11 C12 1.373(9) . ?
C12 C13 1.375(9) . ?
C13 C14 1.396(8) . ?
C14 C18 1.528(8) . ?
C15 C17 1.519(9) . ?
C15 C16 1.535(9) . ?
C18 C19 1.532(8) . ?
C18 C20 1.539(7) . ?
Cl1 P2 2.013(2) . ?
Cl2 P2 2.002(2) . ?
Cl3 P3 2.012(2) . ?
Cl4 P3 2.008(2) . ?
N1 P2 1.555(5) . ?
N1 P1 1.614(5) . ?
N2 P2 1.580(5) . ?
N2 P3 1.581(5) . ?
N3 P3 1.556(5) . ?
N3 P1 1.627(4) . ?
P1 Se1 2.0984(16) . ?
